data_7101231
loop_
_publ_author_name
'Ian J. Hewitt'
'Jin-Kui Tang'
'N. T. Madhu'
'Rodolphe Cl\'erac'
'Gernot Buth'
'Christopher E. Anson'
'Annie K. Powell'

_publ_section_title 'A series of new structural models for the OEC in photosystem II'
_journal_issue 25
_journal_name_full 'Chemical Communications'
_journal_paper_doi 10.1039/b518026k
_journal_year 2006
_chemical_formula_sum 'C93 H132 Cl Mn8 N23 Na2 O39'
_chemical_formula_weight 2717.17
_chemical_name_systematic
;
?
;
_space_group_IT_number 2
_symmetry_cell_setting triclinic
_symmetry_space_group_name_Hall '-P 1'
_symmetry_space_group_name_H-M 'P -1'
_atom_sites_solution_hydrogens geom
_atom_sites_solution_primary direct
_atom_sites_solution_secondary difmap
_audit_creation_method SHELXL-97
_cell_angle_alpha 90.093(1)
_cell_angle_beta 94.081(1)
_cell_angle_gamma 110.122(1)
_cell_formula_units_Z 1
_cell_length_a 13.7526(6)
_cell_length_b 14.1250(7)
_cell_length_c 15.6463(7)
_cell_measurement_reflns_used 5173
_cell_measurement_temperature 100(2)
_cell_measurement_theta_max 28.12
_cell_measurement_theta_min 2.16
_cell_volume 2845.5(2)
_computing_cell_refinement 'SMART-NT 5.6 (Bruker AXS Inc., 2000)'
_computing_data_collection 'SMART-NT 5.6 (Bruker AXS Inc., 2000)'
_computing_data_reduction 'SAINT+ 6.0 (Bruker AXS Inc., 2000)'
_computing_molecular_graphics 'SHELXTL 5.1 (Bruker AXS Inc., 1997)'
_computing_publication_material 'SHELXTL 5.1 (Bruker AXS Inc., 1997)'
_computing_structure_refinement 'SHELXTL 5.1 (Bruker AXS Inc., 1997)'
_computing_structure_solution 'SHELXTL 5.1 (Bruker AXS Inc., 1997)'
_diffrn_ambient_temperature 100(2)
_diffrn_detector_area_resol_mean 8.333
_diffrn_measured_fraction_theta_full 0.932
_diffrn_measured_fraction_theta_max 0.924
_diffrn_measurement_device_type 'Bruker SMART Apex'
_diffrn_measurement_method 'CCD area detector'
_diffrn_radiation_monochromator graphite
_diffrn_radiation_source 'rotating anode'
_diffrn_radiation_type MoK\a
_diffrn_radiation_wavelength 0.71073
_diffrn_reflns_av_R_equivalents 0.0711
_diffrn_reflns_av_sigmaI/netI 0.0643
_diffrn_reflns_limit_h_max 15
_diffrn_reflns_limit_h_min -16
_diffrn_reflns_limit_k_max 17
_diffrn_reflns_limit_k_min -17
_diffrn_reflns_limit_l_max 13
_diffrn_reflns_limit_l_min -19
_diffrn_reflns_number 12204
_diffrn_reflns_theta_full 25.00
_diffrn_reflns_theta_max 26.00
_diffrn_reflns_theta_min 2.04
_exptl_absorpt_coefficient_mu 0.982
_exptl_absorpt_correction_T_max 0.928
_exptl_absorpt_correction_T_min 0.665
_exptl_absorpt_correction_type multi-scan
_exptl_absorpt_process_details 'SADABS (Bruker AXS Inc., 2000)'
_exptl_crystal_colour brown
_exptl_crystal_density_diffrn 1.586
_exptl_crystal_density_method 'not measured'
_exptl_crystal_description block
_exptl_crystal_F_000 1402
_exptl_crystal_size_max 0.28
_exptl_crystal_size_mid 0.15
_exptl_crystal_size_min 0.08
_refine_diff_density_max 0.861
_refine_diff_density_min -0.635
_refine_diff_density_rms 0.110
_refine_ls_extinction_method none
_refine_ls_goodness_of_fit_ref 0.994
_refine_ls_hydrogen_treatment mixed
_refine_ls_matrix_type full
_refine_ls_number_parameters 741
_refine_ls_number_reflns 10325
_refine_ls_number_restraints 0
_refine_ls_restrained_S_all 0.994
_refine_ls_R_factor_all 0.0994
_refine_ls_R_factor_gt 0.0695
_refine_ls_shift/su_max 0.000
_refine_ls_shift/su_mean 0.000
_refine_ls_structure_factor_coef Fsqd
_refine_ls_weighting_details 'calc w=1/[\s^2^(Fo^2^)+(0.1404P)^2^+0.0000P] where P=(Fo^2^+2Fc^2^)/3'
_refine_ls_weighting_scheme calc
_refine_ls_wR_factor_gt 0.1961
_refine_ls_wR_factor_ref 0.2138
_reflns_number_gt 6826
_reflns_number_total 10325
_reflns_threshold_expression >2sigma(I)
_cod_data_source_file b518026k.txt
_cod_database_code 7101231

loop_
_symmetry_equiv_pos_as_xyz
'x, y, z'
'-x, -y, -z'

loop_
_atom_site_label
_atom_site_type_symbol
_atom_site_fract_x
_atom_site_fract_y
_atom_site_fract_z
_atom_site_U_iso_or_equiv
_atom_site_adp_type
_atom_site_occupancy
_atom_site_symmetry_multiplicity
_atom_site_calc_flag
_atom_site_refinement_flags
_atom_site_disorder_assembly
_atom_site_disorder_group
Mn1 Mn 0.16079(6) 0.40705(6) 0.31494(4) 0.0372(2) Uani 1 1 d . A .
Mn2 Mn 0.22707(6) 0.22455(6) 0.31686(5) 0.0356(2) Uani 1 1 d . A .
Mn3 Mn 0.22821(7) 0.30340(7) 0.13205(4) 0.0401(2) Uani 1 1 d . A .
Mn4 Mn 0.43875(6) 0.44489(7) 0.28747(5) 0.0418(2) Uani 1 1 d . A .
Na1 Na -0.00577(18) 0.18633(19) 0.20926(13) 0.0495(6) Uani 1 1 d . A .
O1 O 0.1847(3) 0.3116(3) 0.24076(19) 0.0344(8) Uani 1 1 d . . .
O2 O 0.1815(3) 0.3241(3) 0.40289(19) 0.0348(8) Uani 1 1 d . . .
C1 C 0.2207(5) 0.3792(5) 0.4801(3) 0.0438(13) Uani 1 1 d . . .
H1A H 0.2944 0.4216 0.4765 0.053 Uiso 1 1 calc R . .
H1B H 0.2166 0.3326 0.5280 0.053 Uiso 1 1 calc R . .
C2 C 0.1569(5) 0.4448(5) 0.4956(3) 0.0450(13) Uani 1 1 d . . .
H2 H 0.0861 0.3986 0.5078 0.054 Uiso 1 1 calc R . .
C11 C 0.1965(6) 0.5170(6) 0.5702(4) 0.0652(19) Uani 1 1 d . . .
H11A H 0.1451 0.5498 0.5803 0.078 Uiso 1 1 calc R . .
H11B H 0.2044 0.4794 0.6221 0.078 Uiso 1 1 calc R . .
O5 O 0.2942(5) 0.5928(4) 0.5566(4) 0.0801(15) Uani 1 1 d . . .
H5 H 0.3403 0.5663 0.5563 0.120 Uiso 1 1 calc R . .
N1 N 0.1459(4) 0.4906(4) 0.4117(2) 0.0442(11) Uani 1 1 d . . .
C3 C 0.1296(5) 0.5743(5) 0.4065(4) 0.0552(16) Uani 1 1 d . . .
H3 H 0.1212 0.6045 0.4585 0.066 Uiso 1 1 calc R . .
C4 C 0.1231(5) 0.6266(5) 0.3288(4) 0.0545(16) Uani 1 1 d . . .
C5 C 0.1113(8) 0.7188(6) 0.3374(5) 0.083(3) Uani 1 1 d . . .
H5 H 0.1014 0.7415 0.3922 0.099 Uiso 1 1 calc R . .
C6 C 0.1137(9) 0.7777(7) 0.2687(5) 0.093(3) Uani 1 1 d . . .
H6 H 0.1063 0.8417 0.2754 0.112 Uiso 1 1 calc R . .
C7 C 0.1270(7) 0.7446(7) 0.1898(5) 0.080(2) Uani 1 1 d . A .
H7 H 0.1293 0.7861 0.1418 0.096 Uiso 1 1 calc R . .
C8 C 0.1369(6) 0.6522(6) 0.1791(4) 0.0604(17) Uani 1 1 d . . .
C9 C 0.1329(5) 0.5874(5) 0.2476(4) 0.0496(14) Uani 1 1 d . A .
O3 O 0.1459(4) 0.5021(3) 0.2337(2) 0.0502(10) Uani 1 1 d . . .
O4A O 0.1659(8) 0.6227(7) 0.1052(5) 0.057(2) Uani 0.62 1 d P A 1
C10A C 0.1989(13) 0.6919(12) 0.0391(8) 0.081(4) Uani 0.62 1 d P A 1
H10A H 0.2214 0.6596 -0.0074 0.121 Uiso 0.62 1 calc PR A 1
H10B H 0.2571 0.7510 0.0617 0.121 Uiso 0.62 1 calc PR A 1
H10C H 0.1413 0.7131 0.0171 0.121 Uiso 0.62 1 calc PR A 1
O4B O 0.1188(12) 0.5975(14) 0.0995(11) 0.062(5) Uiso 0.38 1 d P A 2
C10B C 0.122(3) 0.656(3) 0.024(2) 0.129(12) Uiso 0.38 1 d P A 2
H10D H 0.1129 0.6129 -0.0272 0.194 Uiso 0.38 1 calc PR A 2
H10E H 0.1897 0.7109 0.0248 0.194 Uiso 0.38 1 calc PR A 2
H10F H 0.0668 0.6850 0.0227 0.194 Uiso 0.38 1 calc PR A 2
O6 O 0.3732(3) 0.3099(3) 0.3310(2) 0.0407(8) Uani 1 1 d . . .
C12 C 0.4368(5) 0.2505(5) 0.3487(4) 0.0481(13) Uani 1 1 d . . .
H12A H 0.5076 0.2943 0.3701 0.058 Uiso 1 1 calc R . .
H12B H 0.4422 0.2148 0.2957 0.058 Uiso 1 1 calc R . .
C13 C 0.3891(4) 0.1754(5) 0.4152(4) 0.0497(14) Uani 1 1 d . . .
H13 H 0.4183 0.1196 0.4149 0.060 Uiso 1 1 calc R . .
C22 C 0.4112(6) 0.2274(5) 0.5047(4) 0.0610(17) Uani 1 1 d . . .
H22A H 0.4872 0.2555 0.5186 0.073 Uiso 1 1 calc R . .
H22B H 0.3846 0.2843 0.5036 0.073 Uiso 1 1 calc R . .
O9 O 0.3652(4) 0.1613(5) 0.5690(3) 0.0874(18) Uani 1 1 d . . .
H9 H 0.4115 0.1482 0.5995 0.131 Uiso 1 1 calc R . .
N2 N 0.2758(4) 0.1346(4) 0.3909(3) 0.0425(10) Uani 1 1 d . . .
C14 C 0.2210(5) 0.0483(5) 0.4180(3) 0.0485(14) Uani 1 1 d . . .
H14 H 0.2567 0.0119 0.4504 0.058 Uiso 1 1 calc R . .
C15 C 0.1100(5) 0.0021(4) 0.4033(3) 0.0456(13) Uani 1 1 d . . .
C16 C 0.0610(6) -0.0871(5) 0.4459(4) 0.0544(15) Uani 1 1 d . . .
H16 H 0.1015 -0.1168 0.4808 0.065 Uiso 1 1 calc R . .
C17 C -0.0430(6) -0.1307(5) 0.4375(4) 0.0617(18) Uani 1 1 d . . .
H17 H -0.0750 -0.1908 0.4671 0.074 Uiso 1 1 calc R . .
C18 C -0.1046(5) -0.0901(5) 0.3867(4) 0.0581(17) Uani 1 1 d . . .
H18 H -0.1780 -0.1220 0.3819 0.070 Uiso 1 1 calc R . .
C19 C -0.0596(5) -0.0039(5) 0.3435(3) 0.0475(14) Uani 1 1 d . . .
C20 C 0.0500(4) 0.0452(4) 0.3518(3) 0.0410(12) Uani 1 1 d . . .
O7 O 0.0904(3) 0.1296(3) 0.3095(2) 0.0465(9) Uani 1 1 d . . .
O8 O -0.1123(3) 0.0436(4) 0.2921(3) 0.0596(11) Uani 1 1 d . . .
C21 C -0.2216(6) 0.0186(8) 0.3025(6) 0.092(3) Uani 1 1 d . . .
H21A H -0.2539 -0.0546 0.3072 0.138 Uiso 1 1 calc R . .
H21B H -0.2544 0.0411 0.2528 0.138 Uiso 1 1 calc R . .
H21C H -0.2306 0.0522 0.3547 0.138 Uiso 1 1 calc R . .
O10 O 0.3618(3) 0.3973(3) 0.1570(2) 0.0493(10) Uani 1 1 d . . .
C23 C 0.4161(5) 0.4337(6) 0.0822(3) 0.0577(17) Uani 1 1 d . . .
H23A H 0.4916 0.4647 0.0979 0.069 Uiso 1 1 calc R . .
H23B H 0.3914 0.4853 0.0548 0.069 Uiso 1 1 calc R . .
C24 C 0.3946(5) 0.3434(5) 0.0207(4) 0.0553(16) Uani 1 1 d . B .
H24 H 0.4117 0.3673 -0.0383 0.066 Uiso 1 1 calc R . .
C33 C 0.4559(6) 0.2744(7) 0.0499(4) 0.075(2) Uani 1 1 d . . .
O13A O 0.5578(7) 0.3201(11) 0.0334(5) 0.101(4) Uani 0.62 1 d P B 1
H13A H 0.5955 0.3296 0.0795 0.152 Uiso 0.62 1 calc PR B 1
O13B O 0.4381(15) 0.1940(14) -0.0021(9) 0.093(5) Uani 0.38 1 d P B 2
H13B H 0.4025 0.1993 -0.0466 0.139 Uiso 0.38 1 calc PR B 2
N3 N 0.2823(4) 0.2871(4) 0.0216(3) 0.0489(12) Uani 1 1 d . . .
C25 C 0.2299(6) 0.2304(5) -0.0432(3) 0.0588(18) Uani 1 1 d . B .
H25 H 0.2669 0.2281 -0.0917 0.071 Uiso 1 1 calc R . .
C26 C 0.1224(5) 0.1712(5) -0.0486(3) 0.0475(14) Uani 1 1 d . . .
C27 C 0.0790(7) 0.1108(5) -0.1250(4) 0.0612(18) Uani 1 1 d . B .
H27 H 0.1220 0.1106 -0.1699 0.073 Uiso 1 1 calc R . .
C28 C -0.0227(7) 0.0545(5) -0.1334(4) 0.066(2) Uani 1 1 d . . .
H28 H -0.0506 0.0152 -0.1845 0.079 Uiso 1 1 calc R B .
C29 C -0.0875(6) 0.0525(5) -0.0691(4) 0.0582(17) Uani 1 1 d . B .
H29 H -0.1587 0.0114 -0.0758 0.070 Uiso 1 1 calc R . .
C30 C -0.0477(5) 0.1113(5) 0.0056(3) 0.0492(14) Uani 1 1 d . . .
C31 C 0.0586(5) 0.1686(5) 0.0178(3) 0.0456(13) Uani 1 1 d . B .
O11 O 0.0924(3) 0.2179(3) 0.0916(2) 0.0503(10) Uani 1 1 d . . .
O12 O -0.1058(3) 0.1159(3) 0.0716(3) 0.0553(11) Uani 1 1 d . A .
C32 C -0.2149(5) 0.0622(7) 0.0602(5) 0.077(2) Uani 1 1 d . . .
H32A H -0.2444 0.0877 0.0102 0.115 Uiso 1 1 calc R B .
H32B H -0.2478 0.0718 0.1114 0.115 Uiso 1 1 calc R . .
H32C H -0.2273 -0.0098 0.0510 0.115 Uiso 1 1 calc R . .
O14 O 0.3359(3) 0.4938(3) 0.3211(2) 0.0408(8) Uani 1 1 d . . .
C34 C 0.3755(4) 0.5971(4) 0.3456(3) 0.0437(13) Uani 1 1 d . A .
H34A H 0.4064 0.6051 0.4054 0.052 Uiso 1 1 calc R . .
H34B H 0.3183 0.6248 0.3427 0.052 Uiso 1 1 calc R . .
C35 C 0.4572(5) 0.6548(5) 0.2868(4) 0.0522(15) Uani 1 1 d . . .
H35 H 0.5024 0.7209 0.3138 0.063 Uiso 1 1 calc R A .
C44 C 0.4047(7) 0.6698(7) 0.1993(5) 0.077(2) Uani 1 1 d . A .
H44A H 0.3640 0.6037 0.1713 0.093 Uiso 1 1 calc R . .
H44B H 0.3573 0.7077 0.2074 0.093 Uiso 1 1 calc R . .
O17 O 0.4847(6) 0.7242(8) 0.1487(5) 0.138(3) Uani 1 1 d . . .
H17A H 0.4603 0.7243 0.0979 0.207 Uiso 1 1 calc R A .
N4 N 0.5182(4) 0.5889(4) 0.2718(3) 0.0455(11) Uani 1 1 d . A .
C36 C 0.6155(5) 0.6285(6) 0.2610(4) 0.0618(18) Uani 1 1 d . . .
H36 H 0.6455 0.7000 0.2650 0.074 Uiso 1 1 calc R A .
C37 C 0.6824(5) 0.5737(6) 0.2436(4) 0.0582(17) Uani 1 1 d . A .
C38 C 0.7880(6) 0.6270(9) 0.2313(6) 0.096(3) Uani 1 1 d . . .
H38 H 0.8134 0.6985 0.2363 0.115 Uiso 1 1 calc R A .
C39 C 0.8526(7) 0.5793(11) 0.2128(6) 0.105(4) Uani 1 1 d . A .
H39 H 0.9241 0.6167 0.2080 0.126 Uiso 1 1 calc R . .
C40 C 0.8162(7) 0.4756(12) 0.2004(6) 0.106(4) Uani 1 1 d . . .
H40 H 0.8612 0.4417 0.1843 0.128 Uiso 1 1 calc R A .
C41 C 0.7144(7) 0.4229(7) 0.2119(5) 0.073(2) Uani 1 1 d . A .
C42 C 0.6457(5) 0.4706(6) 0.2357(4) 0.0582(18) Uani 1 1 d . . .
O15 O 0.5501(3) 0.4134(4) 0.2488(3) 0.0567(11) Uani 1 1 d . A .
O16 O 0.6764(6) 0.3255(7) 0.1967(5) 0.124(3) Uani 1 1 d . . .
C43A C 0.6915(17) 0.2680(17) 0.2559(13) 0.119(6) Uiso 0.62 1 d P A 1
H43A H 0.7658 0.2788 0.2646 0.179 Uiso 0.62 1 calc PR A 1
H43B H 0.6534 0.1974 0.2389 0.179 Uiso 0.62 1 calc PR A 1
H43C H 0.6667 0.2841 0.3094 0.179 Uiso 0.62 1 calc PR A 1
C43B C 0.713(3) 0.239(3) 0.205(2) 0.123(10) Uiso 0.38 1 d P A 2
H43D H 0.7161 0.2211 0.2653 0.185 Uiso 0.38 1 calc PR A 2
H43E H 0.7831 0.2580 0.1843 0.185 Uiso 0.38 1 calc PR A 2
H43F H 0.6659 0.1816 0.1708 0.185 Uiso 0.38 1 calc PR A 2
N11 N 0.5273(4) 0.4802(5) 0.4340(4) 0.0570(13) Uani 1 1 d . . .
N12 N 0.5000 0.5000 0.5000 0.0538(19) Uani 1 2 d S . .
N13 N -0.0204(3) 0.3249(4) 0.2975(3) 0.0493(13) Uani 1 1 d . . .
N14 N -0.0584(4) 0.2976(5) 0.3640(4) 0.0632(15) Uani 1 1 d . A .
N15 N -0.0989(6) 0.2775(7) 0.4281(4) 0.094(2) Uani 1 1 d . . .
N16 N 0.2604(4) 0.1623(4) 0.1904(3) 0.0396(10) Uani 1 1 d . . .
N17 N 0.2977(6) 0.1118(6) 0.1765(4) 0.0770(18) Uani 1 1 d . B .
N18A N 0.3236(18) 0.0294(19) 0.1784(15) 0.125(7) Uiso 0.50 1 d P . .
N18B N 0.3515(15) 0.0650(16) 0.1502(12) 0.097(5) Uiso 0.50 1 d P B .
O18 O 0.1799(5) 0.4308(4) 0.0773(3) 0.0768(15) Uani 1 1 d . . .
H18A H 0.1815 0.4793 0.1200 0.092 Uiso 1 1 calc R B 3
C45A C 0.149(3) 0.454(3) -0.002(3) 0.212(17) Uiso 0.50 1 d P B 3
H45A H 0.1424 0.5208 0.0007 0.318 Uiso 0.50 1 calc PR B 3
H45B H 0.0822 0.4035 -0.0214 0.318 Uiso 0.50 1 calc PR B 3
H45C H 0.2012 0.4547 -0.0418 0.318 Uiso 0.50 1 calc PR B 3
C45B C 0.081(2) 0.411(2) 0.0254(16) 0.120(8) Uiso 0.50 1 d P B 4
H45D H 0.0747 0.4755 0.0074 0.181 Uiso 0.50 1 calc PR B 4
H45E H 0.0230 0.3755 0.0596 0.181 Uiso 0.50 1 calc PR B 4
H45F H 0.0793 0.3698 -0.0253 0.181 Uiso 0.50 1 calc PR B 4

loop_
_atom_site_aniso_label
_atom_site_aniso_U_11
_atom_site_aniso_U_22
_atom_site_aniso_U_33
_atom_site_aniso_U_23
_atom_site_aniso_U_13
_atom_site_aniso_U_12
Mn1 0.0501(5) 0.0399(5) 0.0243(4) -0.0010(3) 0.0013(3) 0.0195(4)
Mn2 0.0394(4) 0.0329(5) 0.0311(4) -0.0003(3) -0.0014(3) 0.0087(4)
Mn3 0.0457(5) 0.0460(5) 0.0249(4) -0.0056(3) 0.0025(3) 0.0112(4)
Mn4 0.0418(5) 0.0418(5) 0.0382(4) -0.0017(3) 0.0056(3) 0.0094(4)
Na1 0.0514(13) 0.0525(15) 0.0385(11) -0.0012(9) -0.0023(9) 0.0114(11)
O1 0.0439(19) 0.033(2) 0.0233(15) -0.0025(13) -0.0006(13) 0.0109(16)
O2 0.046(2) 0.034(2) 0.0239(15) -0.0010(13) -0.0038(14) 0.0151(17)
C1 0.049(3) 0.050(4) 0.030(2) 0.001(2) -0.001(2) 0.015(3)
C2 0.057(3) 0.053(4) 0.029(2) 0.002(2) 0.005(2) 0.024(3)
C11 0.082(5) 0.074(5) 0.042(3) -0.013(3) -0.003(3) 0.033(4)
O5 0.088(4) 0.072(4) 0.074(3) -0.014(3) -0.010(3) 0.023(3)
N1 0.058(3) 0.058(3) 0.024(2) -0.0035(19) 0.0025(19) 0.029(3)
C3 0.074(4) 0.068(5) 0.037(3) -0.003(3) 0.004(3) 0.041(4)
C4 0.076(4) 0.056(4) 0.043(3) -0.005(3) -0.001(3) 0.038(4)
C5 0.153(8) 0.059(5) 0.056(4) -0.014(3) -0.009(4) 0.065(6)
C6 0.168(10) 0.059(5) 0.072(5) -0.011(4) -0.013(5) 0.068(6)
C7 0.116(7) 0.080(6) 0.068(5) 0.022(4) 0.010(4) 0.061(6)
C8 0.081(5) 0.068(5) 0.041(3) 0.004(3) 0.001(3) 0.038(4)
C9 0.060(4) 0.055(4) 0.042(3) 0.003(3) 0.001(3) 0.030(3)
O3 0.082(3) 0.050(3) 0.0310(18) 0.0040(16) 0.0051(18) 0.039(2)
O4A 0.074(6) 0.068(6) 0.039(4) 0.026(4) 0.020(4) 0.034(5)
C10A 0.110(11) 0.092(11) 0.053(7) 0.037(7) 0.029(7) 0.047(9)
O6 0.0369(19) 0.045(2) 0.0371(18) 0.0014(15) -0.0015(15) 0.0112(18)
C12 0.045(3) 0.048(4) 0.051(3) -0.005(3) -0.002(2) 0.016(3)
C13 0.043(3) 0.058(4) 0.048(3) 0.007(3) -0.002(2) 0.018(3)
C22 0.072(4) 0.048(4) 0.054(4) 0.005(3) -0.013(3) 0.013(4)
O9 0.080(4) 0.109(5) 0.051(3) 0.013(3) -0.007(3) 0.006(4)
N2 0.050(3) 0.040(3) 0.034(2) 0.0007(19) -0.0035(19) 0.013(2)
C14 0.069(4) 0.047(4) 0.031(3) 0.000(2) -0.004(3) 0.024(3)
C15 0.064(4) 0.034(3) 0.033(3) -0.006(2) 0.007(2) 0.010(3)
C16 0.072(4) 0.037(4) 0.049(3) -0.001(2) 0.003(3) 0.013(3)
C17 0.082(5) 0.038(4) 0.059(4) 0.004(3) 0.020(4) 0.010(4)
C18 0.058(4) 0.048(4) 0.055(4) -0.004(3) 0.018(3) 0.000(3)
C19 0.055(3) 0.042(3) 0.038(3) -0.009(2) 0.007(2) 0.006(3)
C20 0.052(3) 0.035(3) 0.027(2) -0.006(2) 0.004(2) 0.004(3)
O7 0.046(2) 0.045(2) 0.0388(19) 0.0062(16) -0.0036(16) 0.0048(19)
O8 0.047(2) 0.062(3) 0.058(3) 0.007(2) 0.003(2) 0.005(2)
C21 0.054(4) 0.119(8) 0.094(6) 0.025(6) 0.010(4) 0.019(5)
O10 0.045(2) 0.061(3) 0.0325(18) -0.0001(17) 0.0079(16) 0.006(2)
C23 0.059(4) 0.073(5) 0.031(3) 0.007(3) 0.012(3) 0.008(3)
C24 0.065(4) 0.065(5) 0.032(3) -0.001(3) 0.014(3) 0.015(3)
C33 0.065(5) 0.115(7) 0.051(4) 0.005(4) 0.016(3) 0.037(5)
O13A 0.069(6) 0.184(12) 0.054(5) 0.004(6) 0.009(4) 0.048(7)
O13B 0.121(14) 0.113(14) 0.065(9) 0.004(9) 0.034(9) 0.060(12)
N3 0.065(3) 0.049(3) 0.031(2) -0.001(2) 0.010(2) 0.017(3)
C25 0.097(5) 0.059(4) 0.024(3) 0.000(2) 0.013(3) 0.030(4)
C26 0.069(4) 0.042(4) 0.030(3) -0.003(2) -0.001(2) 0.017(3)
C27 0.101(6) 0.055(4) 0.030(3) 0.000(3) -0.008(3) 0.034(4)
C28 0.104(6) 0.051(4) 0.038(3) -0.015(3) -0.025(3) 0.028(4)
C29 0.072(4) 0.045(4) 0.049(3) -0.009(3) -0.021(3) 0.016(3)
C30 0.069(4) 0.037(4) 0.040(3) -0.002(2) -0.015(3) 0.020(3)
C31 0.064(4) 0.040(3) 0.030(3) -0.006(2) -0.008(2) 0.016(3)
O11 0.057(2) 0.057(3) 0.0286(18) -0.0087(16) -0.0020(16) 0.010(2)
O12 0.053(2) 0.053(3) 0.049(2) -0.0107(18) -0.0096(19) 0.008(2)
C32 0.055(4) 0.082(6) 0.079(5) -0.011(4) -0.008(4) 0.008(4)
O14 0.048(2) 0.032(2) 0.0378(18) -0.0071(14) 0.0042(16) 0.0087(18)
C34 0.050(3) 0.036(3) 0.039(3) -0.003(2) 0.003(2) 0.007(3)
C35 0.060(4) 0.047(4) 0.045(3) 0.006(3) 0.006(3) 0.012(3)
C44 0.091(5) 0.093(6) 0.063(4) 0.036(4) 0.017(4) 0.048(5)
O17 0.144(6) 0.199(9) 0.095(5) 0.093(6) 0.060(5) 0.080(6)
N4 0.046(3) 0.045(3) 0.037(2) 0.004(2) 0.000(2) 0.006(2)
C36 0.053(4) 0.070(5) 0.055(4) 0.025(3) 0.003(3) 0.011(3)
C37 0.051(4) 0.070(5) 0.046(3) 0.018(3) 0.005(3) 0.011(3)
C38 0.044(4) 0.139(9) 0.095(6) 0.059(6) 0.018(4) 0.017(5)
C39 0.046(5) 0.170(12) 0.091(6) 0.028(7) 0.018(4) 0.024(6)
C40 0.061(6) 0.178(13) 0.091(6) 0.003(7) 0.014(5) 0.053(7)
C41 0.073(5) 0.081(6) 0.068(5) -0.018(4) 0.002(4) 0.032(5)
C42 0.046(3) 0.095(6) 0.036(3) 0.005(3) 0.005(2) 0.027(4)
O15 0.049(2) 0.063(3) 0.056(2) -0.008(2) 0.0105(19) 0.016(2)
O16 0.098(5) 0.144(8) 0.153(7) -0.043(6) -0.032(4) 0.080(6)
N11 0.055(3) 0.053(3) 0.053(3) -0.006(2) -0.015(3) 0.010(3)
N12 0.050(4) 0.061(5) 0.046(4) 0.008(4) -0.009(3) 0.017(4)
N13 0.034(2) 0.075(4) 0.027(2) -0.004(2) 0.0055(18) 0.002(2)
N14 0.056(3) 0.065(4) 0.072(4) -0.012(3) -0.006(3) 0.027(3)
N15 0.101(5) 0.120(7) 0.066(4) 0.011(4) 0.036(4) 0.039(5)
N16 0.049(3) 0.042(3) 0.031(2) -0.0016(18) 0.0015(18) 0.019(2)
N17 0.082(5) 0.075(5) 0.065(4) -0.026(3) -0.012(3) 0.020(4)
O18 0.115(4) 0.075(4) 0.052(3) -0.011(2) -0.009(3) 0.051(4)

loop_
_atom_type_symbol
_atom_type_description
_atom_type_scat_dispersion_real
_atom_type_scat_dispersion_imag
_atom_type_scat_source
C C 0.0033 0.0016 'International Tables Vol C Tables 4.2.6.8 and 6.1.1.4'
H H 0.0000 0.0000 'International Tables Vol C Tables 4.2.6.8 and 6.1.1.4'
N N 0.0061 0.0033 'International Tables Vol C Tables 4.2.6.8 and 6.1.1.4'
O O 0.0106 0.0060 'International Tables Vol C Tables 4.2.6.8 and 6.1.1.4'
Na Na 0.0362 0.0249 'International Tables Vol C Tables 4.2.6.8 and 6.1.1.4'
Mn Mn 0.3368 0.7283 'International Tables Vol C Tables 4.2.6.8 and 6.1.1.4'
Cl Cl 0.1484 0.1585 'International Tables Vol C Tables 4.2.6.8 and 6.1.1.4'

loop_
_geom_angle_atom_site_label_1
_geom_angle_atom_site_label_2
_geom_angle_atom_site_label_3
_geom_angle
_geom_angle_site_symmetry_1
O2 Mn1 O3 174.31(17) .
O2 Mn1 O1 84.64(14) .
O3 Mn1 O1 100.12(15) .
O2 Mn1 N1 83.34(17) .
O3 Mn1 N1 91.77(18) .
O1 Mn1 N1 167.81(16) .
O2 Mn1 O14 90.09(14) .
O3 Mn1 O14 87.06(17) .
O1 Mn1 O14 87.31(14) .
N1 Mn1 O14 90.67(17) .
O2 Mn1 N13 94.71(17) .
O3 Mn1 N13 88.25(19) .
O1 Mn1 N13 92.08(17) .
N1 Mn1 N13 90.93(19) .
O14 Mn1 N13 175.09(15) .
O2 Mn1 Mn2 47.05(10) .
O3 Mn1 Mn2 137.25(12) .
O1 Mn1 Mn2 38.00(9) .
N1 Mn1 Mn2 129.82(13) .
O14 Mn1 Mn2 83.51(10) .
N13 Mn1 Mn2 98.99(15) .
O2 Mn1 Na1 86.76(12) .
O3 Mn1 Na1 98.73(14) .
O1 Mn1 Na1 47.50(11) .
N1 Mn1 Na1 133.46(16) .
O14 Mn1 Na1 134.81(10) .
N13 Mn1 Na1 44.73(14) .
Mn2 Mn1 Na1 62.00(4) .
O7 Mn2 O1 90.89(16) .
O7 Mn2 O6 173.12(16) .
O1 Mn2 O6 95.83(15) .
O7 Mn2 N2 90.60(18) .
O1 Mn2 N2 177.03(17) .
O6 Mn2 N2 82.61(17) .
O7 Mn2 O2 90.87(16) .
O1 Mn2 O2 75.80(13) .
O6 Mn2 O2 92.18(15) .
N2 Mn2 O2 106.75(16) .
O7 Mn2 N16 91.01(18) .
O1 Mn2 N16 82.22(15) .
O6 Mn2 N16 88.47(16) .
N2 Mn2 N16 95.19(18) .
O2 Mn2 N16 157.96(14) .
O7 Mn2 Mn1 95.08(13) .
O1 Mn2 Mn1 37.76(10) .
O6 Mn2 Mn1 91.14(12) .
N2 Mn2 Mn1 144.56(14) .
O2 Mn2 Mn1 38.39(8) .
N16 Mn2 Mn1 119.59(12) .
O7 Mn2 Mn3 98.39(11) .
O1 Mn2 Mn3 34.20(10) .
O6 Mn2 Mn3 86.45(10) .
N2 Mn2 Mn3 142.94(14) .
O2 Mn2 Mn3 108.97(8) .
N16 Mn2 Mn3 49.07(12) .
Mn1 Mn2 Mn3 70.60(3) .
O7 Mn2 Na1 40.58(12) .
O1 Mn2 Na1 50.53(11) .
O6 Mn2 Na1 145.92(11) .
N2 Mn2 Na1 130.70(15) .
O2 Mn2 Na1 85.00(10) .
N16 Mn2 Na1 82.21(12) .
Mn1 Mn2 Na1 66.03(5) .
Mn3 Mn2 Na1 62.79(4) .
O1 Mn3 O10 94.82(16) .
O1 Mn3 O11 91.14(16) .
O10 Mn3 O11 171.68(17) .
O1 Mn3 N3 174.47(18) .
O10 Mn3 N3 83.73(19) .
O11 Mn3 N3 90.87(19) .
O1 Mn3 O18 95.64(17) .
O10 Mn3 O18 88.2(2) .
O11 Mn3 O18 85.4(2) .
N3 Mn3 O18 89.65(19) .
O1 Mn3 N16 81.85(15) .
O10 Mn3 N16 97.15(18) .
O11 Mn3 N16 89.43(18) .
N3 Mn3 N16 93.02(18) .
O18 Mn3 N16 174.20(19) .
O1 Mn3 Mn2 35.38(10) .
O10 Mn3 Mn2 90.51(11) .
O11 Mn3 Mn2 97.71(12) .
N3 Mn3 Mn2 139.16(15) .
O18 Mn3 Mn2 130.68(13) .
N16 Mn3 Mn2 47.53(11) .
O1 Mn3 Na1 50.25(12) .
O10 Mn3 Na1 145.02(12) .
O11 Mn3 Na1 41.04(11) .
N3 Mn3 Na1 131.21(16) .
O18 Mn3 Na1 93.01(16) .
N16 Mn3 Na1 81.36(12) .
Mn2 Mn3 Na1 62.65(4) .
O15 Mn4 O14 172.44(19) .
O15 Mn4 O6 93.00(18) .
O14 Mn4 O6 94.56(16) .
O15 Mn4 N4 88.6(2) .
O14 Mn4 N4 83.94(19) .
O6 Mn4 N4 166.49(17) .
O15 Mn4 O10 86.15(17) .
O14 Mn4 O10 93.86(16) .
O6 Mn4 O10 91.90(15) .
N4 Mn4 O10 101.59(17) .
O15 Mn4 N11 90.17(19) .
O14 Mn4 N11 90.44(18) .
O6 Mn4 N11 83.35(17) .
N4 Mn4 N11 83.24(19) .
O10 Mn4 N11 173.84(19) .
O7 Na1 O11 103.83(17) .
O7 Na1 N13 97.34(17) .
O11 Na1 N13 121.39(18) .
O7 Na1 O8 66.48(15) .
O11 Na1 O8 140.6(2) .
N13 Na1 O8 98.02(18) .
O7 Na1 O12 134.12(19) .
O11 Na1 O12 65.66(15) .
N13 Na1 O12 126.94(18) .
O8 Na1 O12 93.09(17) .
O7 Na1 O1 66.58(13) .
O11 Na1 O1 65.68(13) .
N13 Na1 O1 74.55(14) .
O8 Na1 O1 130.91(15) .
O12 Na1 O1 130.67(15) .
O7 Na1 Mn2 32.36(10) .
O11 Na1 Mn2 82.80(12) .
N13 Na1 Mn2 87.78(12) .
O8 Na1 Mn2 98.37(12) .
O12 Na1 Mn2 141.46(14) .
O1 Na1 Mn2 34.36(8) .
O7 Na1 Mn3 83.22(11) .
O11 Na1 Mn3 32.70(10) .
N13 Na1 Mn3 100.10(13) .
O8 Na1 Mn3 146.36(14) .
O12 Na1 Mn3 98.25(12) .
O1 Na1 Mn3 33.08(7) .
Mn2 Na1 Mn3 54.56(4) .
O7 Na1 Mn1 76.19(12) .
O11 Na1 Mn1 91.49(13) .
N13 Na1 Mn1 42.23(11) .
O8 Na1 Mn1 120.35(13) .
O12 Na1 Mn1 144.11(14) .
O1 Na1 Mn1 32.43(8) .
Mn2 Na1 Mn1 51.97(4) .
Mn3 Na1 Mn1 61.79(4) .
Mn3 O1 Mn1 139.75(19) .
Mn3 O1 Mn2 110.41(17) .
Mn1 O1 Mn2 104.24(14) .
Mn3 O1 Na1 96.67(14) .
Mn1 O1 Na1 100.07(15) .
Mn2 O1 Na1 95.11(14) .
C1 O2 Mn1 111.5(3) .
C1 O2 Mn2 137.3(3) .
Mn1 O2 Mn2 94.56(13) .
O2 C1 C2 108.4(4) .
O2 C1 H1A 110.0 .
C2 C1 H1A 110.0 .
O2 C1 H1B 110.0 .
C2 C1 H1B 110.0 .
H1A C1 H1B 108.4 .
N1 C2 C11 115.6(5) .
N1 C2 C1 105.0(4) .
C11 C2 C1 114.9(5) .
N1 C2 H2 106.9 .
C11 C2 H2 106.9 .
C1 C2 H2 106.9 .
O5 C11 C2 112.0(5) .
O5 C11 H11A 109.2 .
C2 C11 H11A 109.2 .
O5 C11 H11B 109.2 .
C2 C11 H11B 109.2 .
H11A C11 H11B 107.9 .
C11 O5 H5 109.5 .
C3 N1 C2 121.7(5) .
C3 N1 Mn1 126.7(4) .
C2 N1 Mn1 111.7(4) .
N1 C3 C4 125.5(5) .
N1 C3 H3 117.2 .
C4 C3 H3 117.2 .
C5 C4 C9 121.6(6) .
C5 C4 C3 116.5(6) .
C9 C4 C3 121.9(6) .
C6 C5 C4 120.8(7) .
C6 C5 H5 119.6 .
C4 C5 H5 119.6 .
C5 C6 C7 119.6(7) .
C5 C6 H6 120.2 .
C7 C6 H6 120.2 .
C6 C7 C8 120.8(7) .
C6 C7 H7 119.6 .
C8 C7 H7 119.6 .
O4A C8 C7 122.7(7) .
O4A C8 C9 114.7(6) .
C7 C8 C9 122.0(6) .
O4A C8 O4B 25.7(6) .
C7 C8 O4B 124.8(9) .
C9 C8 O4B 110.3(9) .
O3 C9 C8 119.0(5) .
O3 C9 C4 125.7(5) .
C8 C9 C4 115.2(6) .
C9 O3 Mn1 128.4(3) .
C8 O4A C10A 120.3(10) .
O4A C10A H10A 109.5 .
O4A C10A H10B 109.5 .
H10A C10A H10B 109.5 .
O4A C10A H10C 109.5 .
H10A C10A H10C 109.5 .
H10B C10A H10C 109.5 .
C8 O4B C10B 116(2) .
O4B C10B H10D 109.5 .
O4B C10B H10E 109.5 .
H10D C10B H10E 109.5 .
O4B C10B H10F 109.5 .
H10D C10B H10F 109.5 .
H10E C10B H10F 109.5 .
C12 O6 Mn2 110.5(3) .
C12 O6 Mn4 117.7(3) .
Mn2 O6 Mn4 128.04(18) .
O6 C12 C13 108.7(5) .
O6 C12 H12A 110.0 .
C13 C12 H12A 110.0 .
O6 C12 H12B 110.0 .
C13 C12 H12B 110.0 .
H12A C12 H12B 108.3 .
N2 C13 C12 106.6(4) .
N2 C13 C22 110.7(5) .
C12 C13 C22 110.2(6) .
N2 C13 H13 109.8 .
C12 C13 H13 109.8 .
C22 C13 H13 109.8 .
O9 C22 C13 112.6(6) .
O9 C22 H22A 109.1 .
C13 C22 H22A 109.1 .
O9 C22 H22B 109.1 .
C13 C22 H22B 109.1 .
H22A C22 H22B 107.8 .
C22 O9 H9 109.5 .
C14 N2 C13 119.6(5) .
C14 N2 Mn2 127.2(4) .
C13 N2 Mn2 113.2(4) .
N2 C14 C15 125.5(5) .
N2 C14 H14 117.2 .
C15 C14 H14 117.2 .
C20 C15 C16 119.6(6) .
C20 C15 C14 122.4(5) .
C16 C15 C14 117.9(6) .
C17 C16 C15 120.3(6) .
C17 C16 H16 119.9 .
C15 C16 H16 119.9 .
C16 C17 C18 121.6(6) .
C16 C17 H17 119.2 .
C18 C17 H17 119.2 .
C19 C18 C17 119.8(6) .
C19 C18 H18 120.1 .
C17 C18 H18 120.1 .
C18 C19 O8 125.1(6) .
C18 C19 C20 120.3(6) .
O8 C19 C20 114.6(5) .
O7 C20 C15 123.3(5) .
O7 C20 C19 118.2(5) .
C15 C20 C19 118.5(5) .
C20 O7 Mn2 130.2(4) .
C20 O7 Na1 122.7(4) .
Mn2 O7 Na1 107.05(17) .
C19 O8 C21 117.1(5) .
C19 O8 Na1 116.6(3) .
C21 O8 Na1 125.2(5) .
O8 C21 H21A 109.5 .
O8 C21 H21B 109.5 .
H21A C21 H21B 109.5 .
O8 C21 H21C 109.5 .
H21A C21 H21C 109.5 .
H21B C21 H21C 109.5 .
C23 O10 Mn3 113.4(4) .
C23 O10 Mn4 120.9(4) .
Mn3 O10 Mn4 125.60(17) .
O10 C23 C24 107.3(5) .
O10 C23 H23A 110.2 .
C24 C23 H23A 110.2 .
O10 C23 H23B 110.2 .
C24 C23 H23B 110.2 .
H23A C23 H23B 108.5 .
N3 C24 C23 105.3(5) .
N3 C24 C33 109.5(6) .
C23 C24 C33 112.2(6) .
N3 C24 H24 109.9 .
C23 C24 H24 109.9 .
C33 C24 H24 109.9 .
O13B C33 O13A 95.8(10) .
O13B C33 C24 113.7(9) .
O13A C33 C24 108.9(8) .
C33 O13A H13A 109.5 .
C33 O13B H13B 109.5 .
C25 N3 C24 121.6(5) .
C25 N3 Mn3 126.1(5) .
C24 N3 Mn3 112.2(4) .
N3 C25 C26 126.3(5) .
N3 C25 H25 116.8 .
C26 C25 H25 116.8 .
C31 C26 C25 122.7(5) .
C31 C26 C27 119.2(6) .
C25 C26 C27 118.0(6) .
C28 C27 C26 120.1(6) .
C28 C27 H27 119.9 .
C26 C27 H27 119.9 .
C27 C28 C29 121.4(6) .
C27 C28 H28 119.3 .
C29 C28 H28 119.3 .
C28 C29 C30 119.7(6) .
C28 C29 H29 120.1 .
C30 C29 H29 120.1 .
O12 C30 C29 124.0(6) .
O12 C30 C31 115.6(5) .
C29 C30 C31 120.4(6) .
O11 C31 C26 123.6(6) .
O11 C31 C30 117.5(5) .
C26 C31 C30 118.9(5) .
C31 O11 Mn3 130.3(4) .
C31 O11 Na1 122.4(4) .
Mn3 O11 Na1 106.27(16) .
C30 O12 C32 117.3(5) .
C30 O12 Na1 115.4(3) .
C32 O12 Na1 126.0(4) .
O12 C32 H32A 109.5 .
O12 C32 H32B 109.5 .
H32A C32 H32B 109.5 .
O12 C32 H32C 109.5 .
H32A C32 H32C 109.5 .
H32B C32 H32C 109.5 .
C34 O14 Mn4 112.9(3) .
C34 O14 Mn1 120.2(3) .
Mn4 O14 Mn1 126.61(19) .
O14 C34 C35 110.2(5) .
O14 C34 H34A 109.6 .
C35 C34 H34A 109.6 .
O14 C34 H34B 109.6 .
C35 C34 H34B 109.6 .
H34A C34 H34B 108.1 .
N4 C35 C34 105.5(5) .
N4 C35 C44 107.9(5) .
C34 C35 C44 110.1(5) .
N4 C35 H35 111.1 .
C34 C35 H35 111.1 .
C44 C35 H35 111.1 .
O17 C44 C35 106.9(7) .
O17 C44 H44A 110.3 .
C35 C44 H44A 110.3 .
O17 C44 H44B 110.3 .
C35 C44 H44B 110.3 .
H44A C44 H44B 108.6 .
C44 O17 H17A 109.5 .
C36 N4 C35 119.7(6) .
C36 N4 Mn4 127.2(5) .
C35 N4 Mn4 112.6(4) .
N4 C36 C37 125.2(7) .
N4 C36 H36 117.4 .
C37 C36 H36 117.4 .
C42 C37 C38 119.2(8) .
C42 C37 C36 121.4(6) .
C38 C37 C36 119.4(8) .
C39 C38 C37 121.6(11) .
C39 C38 H38 119.2 .
C37 C38 H38 119.2 .
C38 C39 C40 120.3(9) .
C38 C39 H39 119.9 .
C40 C39 H39 119.9 .
C41 C40 C39 118.8(10) .
C41 C40 H40 120.6 .
C39 C40 H40 120.6 .
O16 C41 C40 120.3(9) .
O16 C41 C42 117.5(8) .
C40 C41 C42 122.2(10) .
O15 C42 C37 124.2(6) .
O15 C42 C41 117.9(8) .
C37 C42 C41 117.8(7) .
C42 O15 Mn4 131.5(5) .
C43A O16 C41 117.7(12) .
C43A O16 C43B 42.0(14) .
C41 O16 C43B 137.1(16) .
O16 C43A H43A 109.5 .
O16 C43A H43B 109.5 .
O16 C43A H43C 109.5 .
O16 C43B H43D 109.5 .
O16 C43B H43E 109.5 .
H43D C43B H43E 109.5 .
O16 C43B H43F 109.5 .
H43D C43B H43F 109.5 .
H43E C43B H43F 109.5 .
N12 N11 Mn4 131.8(4) .
N11 N12 N11 180.000(2) 2_666
N14 N13 Mn1 112.9(4) .
N14 N13 Na1 113.4(5) .
Mn1 N13 Na1 93.04(18) .
N15 N14 N13 174.3(7) .
N17 N16 Mn2 133.0(5) .
N17 N16 Mn3 140.0(5) .
Mn2 N16 Mn3 83.40(17) .
N16 N17 N18B 168.5(13) .
N16 N17 N18A 160.2(14) .
N18B N17 N18A 31.3(11) .
N18B N18A N17 67(3) .
N18A N18B N17 82(3) .
C45A O18 C45B 43.2(17) .
C45A O18 Mn3 135.2(19) .
C45B O18 Mn3 121.8(11) .
C45A O18 H18A 112.4 .
C45B O18 H18A 105.4 .
Mn3 O18 H18A 112.4 .
O18 C45A H45A 109.5 .
O18 C45A H45B 109.5 .
H45A C45A H45B 109.5 .
O18 C45A H45C 109.5 .
H45A C45A H45C 109.5 .
H45B C45A H45C 109.5 .
O18 C45B H45D 109.5 .
O18 C45B H45E 109.5 .
H45D C45B H45E 109.5 .
O18 C45B H45F 109.5 .
H45D C45B H45F 109.5 .
H45E C45B H45F 109.5 .

loop_
_geom_bond_atom_site_label_1
_geom_bond_atom_site_label_2
_geom_bond_distance
_geom_bond_site_symmetry_2
Mn1 O2 1.878(3) .
Mn1 O3 1.902(4) .
Mn1 O1 1.905(3) .
Mn1 N1 1.983(4) .
Mn1 O14 2.290(4) .
Mn1 N13 2.354(5) .
Mn1 Mn2 3.0150(11) .
Mn1 Na1 3.497(3) .
Mn2 O7 1.892(4) .
Mn2 O1 1.915(3) .
Mn2 O6 1.952(4) .
Mn2 N2 1.972(4) .
Mn2 O2 2.214(3) .
Mn2 N16 2.301(5) .
Mn2 Mn3 3.0996(10) .
Mn2 Na1 3.379(2) .
Mn3 O1 1.859(3) .
Mn3 O10 1.873(4) .
Mn3 O11 1.904(4) .
Mn3 N3 1.974(4) .
Mn3 O18 2.272(5) .
Mn3 N16 2.357(5) .
Mn3 Na1 3.383(2) .
Mn4 O15 1.873(4) .
Mn4 O14 1.880(4) .
Mn4 O6 1.955(4) .
Mn4 N4 1.975(5) .
Mn4 O10 2.223(4) .
Mn4 N11 2.483(5) .
Na1 O7 2.300(4) .
Na1 O11 2.314(4) .
Na1 N13 2.465(6) .
Na1 O8 2.477(5) .
Na1 O12 2.480(4) .
Na1 O1 2.619(4) .
O2 C1 1.405(6) .
C1 C2 1.509(8) .
C1 H1A 0.9900 .
C1 H1B 0.9900 .
C2 N1 1.486(7) .
C2 C11 1.490(8) .
C2 H2 1.0000 .
C11 O5 1.432(9) .
C11 H11A 0.9900 .
C11 H11B 0.9900 .
O5 H5 0.8400 .
N1 C3 1.278(8) .
C3 C4 1.438(8) .
C3 H3 0.9500 .
C4 C5 1.374(9) .
C4 C9 1.418(8) .
C5 C6 1.357(10) .
C5 H5 0.9500 .
C6 C7 1.365(11) .
C6 H6 0.9500 .
C7 C8 1.369(11) .
C7 H7 0.9500 .
C8 O4A 1.359(10) .
C8 C9 1.402(8) .
C8 O4B 1.42(2) .
C9 O3 1.298(7) .
O4A C10A 1.414(12) .
C10A H10A 0.9800 .
C10A H10B 0.9800 .
C10A H10C 0.9800 .
O4B C10B 1.44(4) .
C10B H10D 0.9800 .
C10B H10E 0.9800 .
C10B H10F 0.9800 .
O6 C12 1.420(7) .
C12 C13 1.504(8) .
C12 H12A 0.9900 .
C12 H12B 0.9900 .
C13 N2 1.484(7) .
C13 C22 1.541(9) .
C13 H13 1.0000 .
C22 O9 1.404(8) .
C22 H22A 0.9900 .
C22 H22B 0.9900 .
O9 H9 0.8400 .
N2 C14 1.283(7) .
C14 C15 1.441(9) .
C14 H14 0.9500 .
C15 C20 1.397(8) .
C15 C16 1.403(8) .
C16 C17 1.346(10) .
C16 H16 0.9500 .
C17 C18 1.385(10) .
C17 H17 0.9500 .
C18 C19 1.365(8) .
C18 H18 0.9500 .
C19 O8 1.370(7) .
C19 C20 1.423(8) .
C20 O7 1.329(6) .
O8 C21 1.443(8) .
C21 H21A 0.9800 .
C21 H21B 0.9800 .
C21 H21C 0.9800 .
O10 C23 1.433(6) .
C23 C24 1.528(9) .
C23 H23A 0.9900 .
C23 H23B 0.9900 .
C24 N3 1.474(8) .
C24 C33 1.543(11) .
C24 H24 1.0000 .
C33 O13B 1.338(18) .
C33 O13A 1.370(11) .
O13A H13A 0.8400 .
O13B H13B 0.8400 .
N3 C25 1.298(8) .
C25 C26 1.422(9) .
C25 H25 0.9500 .
C26 C31 1.399(8) .
C26 C27 1.435(8) .
C27 C28 1.347(11) .
C27 H27 0.9500 .
C28 C29 1.385(10) .
C28 H28 0.9500 .
C29 C30 1.396(8) .
C29 H29 0.9500 .
C30 O12 1.364(7) .
C30 C31 1.405(9) .
C31 O11 1.316(6) .
O12 C32 1.427(8) .
C32 H32A 0.9800 .
C32 H32B 0.9800 .
C32 H32C 0.9800 .
O14 C34 1.413(7) .
C34 C35 1.513(8) .
C34 H34A 0.9900 .
C34 H34B 0.9900 .
C35 N4 1.480(8) .
C35 C44 1.552(9) .
C35 H35 1.0000 .
C44 O17 1.404(9) .
C44 H44A 0.9900 .
C44 H44B 0.9900 .
O17 H17A 0.8400 .
N4 C36 1.285(8) .
C36 C37 1.431(10) .
C36 H36 0.9500 .
C37 C42 1.370(11) .
C37 C38 1.414(9) .
C38 C39 1.333(15) .
C38 H38 0.9500 .
C39 C40 1.384(16) .
C39 H39 0.9500 .
C40 C41 1.366(13) .
C40 H40 0.9500 .
C41 O16 1.307(11) .
C41 C42 1.404(10) .
C42 O15 1.316(8) .
O16 C43A 1.286(19) .
O16 C43B 1.48(3) .
C43A H43A 0.9800 .
C43A H43B 0.9800 .
C43A H43C 0.9800 .
C43B H43D 0.9800 .
C43B H43E 0.9800 .
C43B H43F 0.9800 .
N11 N12 1.189(6) .
N12 N11 1.189(6) 2_666
N13 N14 1.202(7) .
N14 N15 1.170(8) .
N16 N17 1.042(8) .
N17 N18B 1.24(2) .
N17 N18A 1.33(2) .
N18A N18B 0.70(3) .
O18 C45A 1.36(4) .
O18 C45B 1.47(2) .
O18 H18A 0.9500 .
C45A H45A 0.9800 .
C45A H45B 0.9800 .
C45A H45C 0.9800 .
C45B H45D 0.9800 .
C45B H45E 0.9800 .
C45B H45F 0.9800 .

loop_
_geom_hbond_atom_site_label_D
_geom_hbond_atom_site_label_H
_geom_hbond_atom_site_label_A
_geom_hbond_distance_DH
_geom_hbond_distance_HA
_geom_hbond_distance_DA
_geom_hbond_angle_DHA
_geom_hbond_site_symmetry_A
O5 H5 N11 0.84 2.13 2.967(8) 171.0 2_666
O13A H13A O16 0.84 2.09 2.918(11) 169.7 .
O17 H17A O13A 0.84 2.12 2.890(12) 152.4 2_665
O18 H18A O3 0.95 1.93 2.775(6) 146.3 .
